data_1532180
loop_
_publ_author_name
'Schleid, T.'
'Hartenbach, I.'
'Komm, T.'

_publ_section_title
;
 K2 Nd P2 S7: a mixed-valent neodymium(III) thiophosphate according to K4
 Nd2 (P S4)2 (P2 S6) with discrete (P S4)(3-) and (S3 P - P S3)(4-) anions
;
_journal_name_full 'Zeitschrift fuer Anorganische und Allgemeine Chemie'
_journal_page_first 7
_journal_page_last 9
_journal_volume 628
_journal_year 2002
_chemical_formula_sum 'K2 Nd P2 S7'
_chemical_name_systematic 'K2 Nd (P S3) (P S4)'
_space_group_IT_number 14
_symmetry_space_group_name_Hall '-P 2yn'
_symmetry_space_group_name_H-M 'P 1 21/n 1'
_cell_angle_alpha 90
_cell_angle_beta 97.295
_cell_angle_gamma 90
_cell_formula_units_Z 4
_cell_length_a 9.0476
_cell_length_b 6.7738
_cell_length_c 19.887
_cell_volume 1208.942
_citation_journal_id_ASTM ZAACAB
_cod_data_source_file Schleid_ZAACAB_2002_1039.cif
_cod_data_source_block K2Nd1P2S7
_cod_original_sg_symbol_Hall '-P 2ybc (x-z,y,z)'
_cod_original_formula_sum 'K2 Nd1 P2 S7'
_cod_database_code 1532180

loop_
_symmetry_equiv_pos_as_xyz
x,y,z
-x+1/2,y+1/2,-z+1/2
-x,-y,-z
x-1/2,-y-1/2,z-1/2

loop_
_atom_site_label
_atom_site_type_symbol
_atom_site_fract_x
_atom_site_fract_y
_atom_site_fract_z
_atom_site_occupancy
_atom_site_U_iso_or_equiv
K1 K+1 0.2601 0.4919 0.01057 1 0.0
Nd1 Nd+3 0.31131 0.47273 0.65061 1 0.0
S6 S-2 0.47352 0.2568 0.40132 1 0.0
S4 S-2 0.30611 0.0704 0.71992 1 0.0
S3 S-2 0.04542 0.0079 0.26171 1 0.0
S5 S-2 0.22321 0.4731 0.49211 1 0.0
K2 K+1 0.1476 0.4821 0.30686 1 0.0
S1 S-2 0.41063 0.2714 0.8911 1 0.0
P1 P+5 0.09941 0.0137 0.66844 1 0.0
S7 S-2 0.05166 0.2403 0.09892 1 0.0
P2 P+4 0.41716 0.4925 0.45489 1 0.0
S2 S-2 0.04694 0.2459 0.60598 1 0.0
